data_7713556
loop_
_publ_author_name
'Lin, Xin'
'Yu, Yinghua'
'Chen, Guang-Hui'
'Li, Qiao-Hong'
'Zhang, Lei'
'Zhang, Jian'

_publ_section_title
;
 Ligands dependent structural diversity and optimizable CO2 chemical
 fixation activities of Cu-doped polyoxo-titanium clusters
;
_journal_name_full 'Dalton Transactions'
_journal_paper_doi 10.1039/D3DT01718D
_journal_year 2023
_chemical_formula_moiety 'C60 H114 Br2 Cu2 O34 Ti8'
_chemical_formula_sum 'C60 H114 Br2 Cu2 O34 Ti8'
_chemical_formula_weight 2049.61
_space_group_crystal_system monoclinic
_space_group_IT_number 14
_space_group_name_Hall '-P 2yn'
_space_group_name_H-M_alt 'P 1 21/n 1'
_atom_sites_solution_hydrogens geom
_atom_sites_solution_primary dual
_audit_creation_date 2023-04-12
_audit_creation_method
;
Olex2 1.2
(compiled 2018.05.29 svn.r3508 for OlexSys, GUI svn.r5506)
;
_audit_update_record
;
2023-05-22 deposited with the CCDC.	2023-07-17 downloaded from the CCDC.
;
_cell_angle_alpha 90
_cell_angle_beta 91.041(2)
_cell_angle_gamma 90
_cell_formula_units_Z 2
_cell_length_a 11.6608(2)
_cell_length_b 19.3473(4)
_cell_length_c 20.8404(3)
_cell_measurement_reflns_used 12325
_cell_measurement_temperature 293(2)
_cell_measurement_theta_max 54.5340
_cell_measurement_theta_min 2.7110
_cell_volume 4700.92(14)
_computing_cell_refinement 'CrysAlisPro 1.171.42.49 (Rigaku OD, 2022)'
_computing_data_collection 'CrysAlisPro 1.171.42.49 (Rigaku OD, 2022)'
_computing_data_reduction 'CrysAlisPro 1.171.42.49 (Rigaku OD, 2022)'
_computing_molecular_graphics 'Olex2 (Dolomanov et al., 2009)'
_computing_publication_material 'Olex2 (Dolomanov et al., 2009)'
_computing_structure_refinement 'ShelXL (Sheldrick, 2015)'
_computing_structure_solution 'ShelXT (Sheldrick, 2015)'
_diffrn_ambient_temperature 293(2)
_diffrn_detector 'Hybrid Pixel Array Detector'
_diffrn_detector_area_resol_mean 10.0000
_diffrn_detector_type HyPix
_diffrn_measured_fraction_theta_full 0.998
_diffrn_measured_fraction_theta_max 0.971
_diffrn_measurement_details
;
List of Runs (angles in degrees, time in seconds):

  # Type    Start    End  Width  t~exp~   \w     \q     \k     \f   Frames
#--------------------------------------------------------------------------
  1  \w      0.00  71.00   0.50    0.60    --   76.57 -38.00   0.00  142
  2  \w     62.00 108.00   0.50    0.60    --   76.57-125.00 -90.00   92
  3  \w     40.00  96.00   0.50    0.60    --   76.57 -57.00 -30.00  112
  4  \w      9.00  70.00   0.50    0.60    --   76.57 -38.00  60.00  122
  5  \w     80.00 105.00   0.50    0.60    --   76.57 156.00-139.00   50
  6  \w     12.00  38.00   0.50    0.15    --   -0.78 -99.00 -90.00   52
  7  \w      2.00  39.00   0.50    0.15    --   -0.78 -99.00  60.00   74
  8  \w     -7.00  20.00   0.50    0.15    --   -0.78 -99.00-180.00   54
  9  \w   -102.00 -58.00   0.50    0.60    --  -78.14 120.00  64.00   88
 10  \w   -129.00-101.00   0.50    0.60    --  -78.14 156.00-139.00   56
 11  \w    -24.00  67.00   0.50    0.15    --   -0.78  57.00-180.00  182
 12  \w    -68.00 -26.00   0.50    0.60    --  -78.14  38.00  30.00   84
 13  \w   -151.00 -90.00   0.50    0.60    --  -78.14 -99.00  90.00  122
 14  \w   -136.00 -84.00   0.50    0.60    --  -78.14-125.00 120.00  104
 15  \w   -127.00-101.00   0.50    0.60    --  -78.14-120.00 -20.00   52
 16  \w   -135.00 -99.00   0.50    0.60    --  -78.14 -99.00   0.00   72
 17  \w   -115.00 -90.00   0.50    0.60    --  -78.14-125.00 -90.00   50
 18  \w   -142.00-117.00   0.50    0.60    --  -78.14-125.00 -90.00   50
 19  \w   -137.00 -63.00   0.50    0.60    --  -78.14-156.00-176.00  148
;
_diffrn_measurement_device 'four-circle diffractometer'
_diffrn_measurement_device_type 'ROD, Synergy Custom system, HyPix'
_diffrn_measurement_method '\w scans'
_diffrn_orient_matrix_type 'CrysAlisPro convention (1999,Acta A55,543-557)'
_diffrn_orient_matrix_UB_11 0.0469930000
_diffrn_orient_matrix_UB_12 0.0631382000
_diffrn_orient_matrix_UB_13 0.0007028000
_diffrn_orient_matrix_UB_21 -0.0994211000
_diffrn_orient_matrix_UB_22 0.0267720000
_diffrn_orient_matrix_UB_23 0.0194741000
_diffrn_orient_matrix_UB_31 0.0332513000
_diffrn_orient_matrix_UB_32 -0.0092260000
_diffrn_orient_matrix_UB_33 0.0612540000
_diffrn_radiation_monochromator mirror
_diffrn_radiation_probe x-ray
_diffrn_radiation_type GaK\a
_diffrn_radiation_wavelength 1.3405
_diffrn_reflns_av_R_equivalents 0.0443
_diffrn_reflns_av_unetI/netI 0.0474
_diffrn_reflns_Laue_measured_fraction_full 0.998
_diffrn_reflns_Laue_measured_fraction_max 0.971
_diffrn_reflns_limit_h_max 15
_diffrn_reflns_limit_h_min -14
_diffrn_reflns_limit_k_max 24
_diffrn_reflns_limit_k_min -24
_diffrn_reflns_limit_l_max 26
_diffrn_reflns_limit_l_min -16
_diffrn_reflns_number 34527
_diffrn_reflns_point_group_measured_fraction_full 0.998
_diffrn_reflns_point_group_measured_fraction_max 0.971
_diffrn_reflns_theta_full 53.543
_diffrn_reflns_theta_max 60.381
_diffrn_reflns_theta_min 2.710
_diffrn_source 'micro-focus metaljet'
_exptl_absorpt_coefficient_mu 6.971
_exptl_absorpt_correction_T_max 1.00000
_exptl_absorpt_correction_T_min 0.38194
_exptl_absorpt_correction_type multi-scan
_exptl_absorpt_process_details
;
CrysAlisPro 1.171.42.49 (Rigaku Oxford Diffraction, 2022)
Empirical absorption correction using spherical harmonics,
implemented in SCALE3 ABSPACK scaling algorithm.
;
_exptl_crystal_colour 'metallic light blue'
_exptl_crystal_colour_lustre metallic
_exptl_crystal_colour_modifier light
_exptl_crystal_colour_primary blue
_exptl_crystal_density_diffrn 1.448
_exptl_crystal_description block
_exptl_crystal_F_000 2100
_exptl_crystal_size_max 0.3
_exptl_crystal_size_mid 0.2
_exptl_crystal_size_min 0.1
_refine_diff_density_max 0.924
_refine_diff_density_min -0.714
_refine_diff_density_rms 0.116
_refine_ls_extinction_method none
_refine_ls_goodness_of_fit_ref 1.060
_refine_ls_hydrogen_treatment constr
_refine_ls_matrix_type full
_refine_ls_number_parameters 610
_refine_ls_number_reflns 10422
_refine_ls_number_restraints 1168
_refine_ls_restrained_S_all 1.073
_refine_ls_R_factor_all 0.1316
_refine_ls_R_factor_gt 0.0886
_refine_ls_shift/su_max 0.002
_refine_ls_shift/su_mean 0.000
_refine_ls_structure_factor_coef Fsqd
_refine_ls_weighting_details 'w=1/[\s^2^(Fo^2^)+(0.1320P)^2^+8.9736P] where P=(Fo^2^+2Fc^2^)/3'
_refine_ls_weighting_scheme calc
_refine_ls_wR_factor_gt 0.2390
_refine_ls_wR_factor_ref 0.2675
_reflns_Friedel_coverage 0.000
_reflns_number_gt 6615
_reflns_number_total 10422
_reflns_threshold_expression 'I > 2\s(I)'
_cod_data_source_file d3dt01718d2.cif
_cod_data_source_block PTC-368
_cod_original_sg_symbol_H-M 'P 21/n'
_cod_database_code 7713556
_shelx_shelxl_version_number 2018/3
_chemical_oxdiff_formula 'Ti Cu C O'
_shelx_space_group_comment
;
The symmetry employed for this shelxl refinement is uniquely defined
by the following loop, which should always be used as a source of
symmetry information in preference to the above space-group names.
They are only intended as comments.
;
_shelx_estimated_absorpt_t_max 0.542
_shelx_estimated_absorpt_t_min 0.229
_reflns_odcompleteness_completeness 99.40
_reflns_odcompleteness_iscentric 1
_reflns_odcompleteness_theta 56.82
_olex2_refinement_description
;
1. Fixed Uiso
 At 1.2 times of:
  All C(H) groups, All C(H,H) groups
 At 1.5 times of:
  All C(H,H,H) groups
2. Restrained distances
 C17-C25
 1.54 with sigma of 0.01
 C15-C24
 1.54 with sigma of 0.02
 C24-C15
 1.54 with sigma of 0.01
 C19-C18
 1.54 with sigma of 0.01
 C14-C10
 1.54 with sigma of 0.01
 C26-C27
 1.54 with sigma of 0.02
 C31-C32
 1.54 with sigma of 0.01
 O17-C29
 1.5 with sigma of 0.02
 O18-C31
 1.5 with sigma of 0.02
 C34-C33
 1.54 with sigma of 0.01
 C21-C20
 1.54 with sigma of 0.01
 C36-C35
 1.54 with sigma of 0.01
 C36-C37
 1.54 with sigma of 0.01
 C35-C38
 1.54 with sigma of 0.01
 Ti4-O18
 2 with sigma of 0.02
 C30-C29
 1.54 with sigma of 0.01
 C23-C22
 1.54 with sigma of 0.01
 C1AA-C0AA
 1.54 with sigma of 0.01
 C3AA-C2AA
 1.54 with sigma of 0.01
3. Uiso/Uaniso restraints and constraints
C1 \\sim C2 \\sim C3 \\sim C4 \\sim C5 \\sim C6 \\sim C7 \\sim C8 \\sim C9
\\sim C10 \\sim C11 \\sim C12 \\sim C13 \\sim C14 \\sim C15 \\sim C16 \\sim C17
\\sim C18 \\sim C19 \\sim C20 \\sim C21 \\sim C22 \\sim C23 \\sim C24 \\sim C25
\\sim C26 \\sim C27 \\sim C28 \\sim C29 \\sim C30 \\sim C31 \\sim C32 \\sim C33
\\sim C34 \\sim C35 \\sim C36 \\sim C37 \\sim C38: within 3.8A with sigma of
0.01 and sigma for terminal atoms of 0.02
Uanis(O14) \\sim Ueq, Uanis(C20) \\sim Ueq, Uanis(C21) \\sim Ueq: with sigma of
0.001 and sigma for terminal atoms of 0.002
Uanis(O18) \\sim Ueq, Uanis(O17) \\sim Ueq: with sigma of 0.01 and sigma for
terminal atoms of 0.02
Uanis(O17) \\sim Ueq, Uanis(O18) \\sim Ueq, Uanis(C31) \\sim Ueq, Uanis(C32)
\\sim Ueq, Uanis(C29) \\sim Ueq, Uanis(C30) \\sim Ueq: with sigma of 0.001 and
sigma for terminal atoms of 0.002
Uanis(C33) \\sim Ueq, Uanis(C21) \\sim Ueq, Uanis(C34) \\sim Ueq, Uanis(C20)
\\sim Ueq: with sigma of 0.01 and sigma for terminal atoms of 0.02
Uanis(C37) \\sim Ueq, Uanis(C38) \\sim Ueq, Uanis(C36) \\sim Ueq, Uanis(C35)
\\sim Ueq: with sigma of 0.001 and sigma for terminal atoms of 0.002
Uanis(C2AA) \\sim Ueq, Uanis(C18) \\sim Ueq, Uanis(C3AA) \\sim Ueq, Uanis(C19)
\\sim Ueq, Uanis(C25) \\sim Ueq, Uanis(C0AA) \\sim Ueq, Uanis(C17) \\sim Ueq,
Uanis(C1AA) \\sim Ueq: with sigma of 0.001 and sigma for terminal atoms of 0.002
4. Rigid body (RIGU) restrains
 All non-hydrogen atoms
 with sigma for 1-2 distances of 0.004 and sigma for 1-3 distances of 0.004
5. Others
 Fixed Sof: O14(0.6) C15(0.5) H15A(0.5) H15B(0.5) C17(0.5) H17A(0.5) H17B(0.5)
 C18(0.5) H18A(0.5) H18B(0.5) C19(0.5) H19A(0.5) H19B(0.5) H19C(0.5) C20(0.6)
 H20A(0.6) H20B(0.6) C21(0.6) H21A(0.6) H21B(0.6) H21C(0.6) C24(0.5) H24A(0.5)
 H24B(0.5) H24C(0.5) C25(0.5) H25A(0.5) H25B(0.5) H25C(0.5) C26(0.5) H26A(0.5)
 H26B(0.5) H26C(0.5) C27(0.5) H27A(0.5) H27B(0.5) O17(0.35) O18(0.65) C29(0.6)
 H29A(0.6) H29B(0.6) C30(0.6) H30A(0.6) H30B(0.6) H30C(0.6) C31(0.4) H31A(0.4)
 H31B(0.4) C32(0.4) H32A(0.4) H32B(0.4) H32C(0.4) C33(0.4) H33A(0.4) H33B(0.4)
 C34(0.4) H34A(0.4) H34B(0.4) H34C(0.4) C35(0.35) H35A(0.35) H35B(0.35)
 C36(0.65) H36A(0.65) H36B(0.65) H36C(0.65) C37(0.65) H37A(0.65) H37B(0.65)
 C38(0.35) H38A(0.35) H38B(0.35) H38C(0.35) C1AA(0.5) H1AA(0.5) H1AB(0.5)
 H1AC(0.5) C0AA(0.5) H0AB(0.5) H0AA(0.5) C2AA(0.5) H2AA(0.5) H2AB(0.5)
 C3AA(0.5) H3AA(0.5) H3AB(0.5) H3AC(0.5) O20(0.4)
6.a Secondary CH2 refined with riding coordinates:
 C3(H3A,H3B), C5(H5A,H5B), C10(H10A,H10B), C12(H12A,H12B), C15(H15A,H15B),
 C17(H17A,H17B), C18(H18A,H18B), C20(H20A,H20B), C22(H22A,H22B), C27(H27A,H27B),
  C29(H29A,H29B), C31(H31A,H31B), C33(H33A,H33B), C35(H35A,H35B), C37(H37A,
 H37B), C0AA(H0AB,H0AA), C2AA(H2AA,H2AB)
6.b Me refined with riding coordinates:
 C16(H16A,H16B,H16C), C21(H21A,H21B,H21C), C23(H23A,H23B,H23C), C24(H24A,H24B,
 H24C), C26(H26A,H26B,H26C), C32(H32A,H32B,H32C), C34(H34A,H34B,H34C), C36(H36A,
 H36B,H36C), C38(H38A,H38B,H38C), C3AA(H3AA,H3AB,H3AC)
6.c Aromatic/amide H refined with riding coordinates:
 C7(H7), C8(H8), C9(H9), C11(H11), C13(H13)
6.d Idealised Me refined as rotating group:
 C14(H14A,H14B,H14C), C19(H19A,H19B,H19C), C25(H25A,H25B,H25C), C28(H28A,H28B,
 H28C), C30(H30A,H30B,H30C), C1AA(H1AA,H1AB,H1AC)
;
_olex2_submission_special_instructions 'No special instructions were received'
_oxdiff_exptl_absorpt_empirical_details
;
Empirical correction (ABSPACK) includes:
- Absorption correction using spherical harmonics
- Frame scaling
;
_oxdiff_exptl_absorpt_empirical_full_max 1.582
_oxdiff_exptl_absorpt_empirical_full_min 0.697

loop_
_space_group_symop_operation_xyz
'x, y, z'
'-x+1/2, y+1/2, -z+1/2'
'-x, -y, -z'
'x-1/2, -y-1/2, z-1/2'

loop_
_atom_site_label
_atom_site_type_symbol
_atom_site_fract_x
_atom_site_fract_y
_atom_site_fract_z
_atom_site_U_iso_or_equiv
_atom_site_adp_type
_atom_site_occupancy
_atom_site_site_symmetry_order
_atom_site_calc_flag
_atom_site_refinement_flags_posn
_atom_site_refinement_flags_adp
_atom_site_refinement_flags_occupancy
_atom_site_disorder_assembly
_atom_site_disorder_group
Cu1 Cu 0.74311(9) 0.68668(6) 0.38543(5) 0.0638(3) Uani 1 1 d . U . . .
Br02 Br 0.93414(8) 0.65169(7) 0.37616(7) 0.1137(4) Uani 1 1 d . U . . .
Ti1 Ti 0.58093(10) 0.72249(6) 0.49026(5) 0.0535(3) Uani 1 1 d . U . . .
Ti2 Ti 0.51203(10) 0.66186(6) 0.31958(5) 0.0552(3) Uani 1 1 d . U . . .
Ti3 Ti 0.57788(11) 0.81353(6) 0.36147(6) 0.0602(3) Uani 1 1 d . U . . .
Ti4 Ti 0.46515(11) 0.56614(6) 0.45750(6) 0.0599(3) Uani 1 1 d D U . . .
O1 O 0.4031(4) 0.7310(2) 0.4919(2) 0.0585(10) Uani 1 1 d . U . . .
O2 O 0.5774(3) 0.7159(2) 0.39359(18) 0.0487(9) Uani 1 1 d . U . . .
O3 O 0.5596(4) 0.6275(2) 0.49453(19) 0.0576(10) Uani 1 1 d . U . . .
O4 O 0.4767(4) 0.5908(2) 0.37539(19) 0.0595(11) Uani 1 1 d . U . . .
O5 O 0.5679(4) 0.4870(2) 0.4584(2) 0.0710(13) Uani 1 1 d . U . . .
O6 O 0.3284(4) 0.6258(2) 0.4772(2) 0.0637(11) Uani 1 1 d . U . . .
O7 O 0.3537(4) 0.7040(3) 0.3375(2) 0.0613(11) Uani 1 1 d . U . . .
O8 O 0.5735(4) 0.8222(2) 0.4566(2) 0.0636(11) Uani 1 1 d . U . . .
O9 O 0.3965(4) 0.8119(2) 0.3672(2) 0.0643(11) Uani 1 1 d . U . . .
O10 O 0.5885(5) 0.7472(3) 0.5723(2) 0.0794(15) Uani 1 1 d . U . . .
O11 O 0.6733(4) 0.6403(3) 0.3121(2) 0.0699(13) Uani 1 1 d . U . . .
O12 O 0.5435(4) 0.7597(3) 0.2821(2) 0.0662(12) Uani 1 1 d . U . . .
O13 O 0.7442(4) 0.7155(3) 0.4752(2) 0.0713(13) Uani 1 1 d . U . . .
O14 O 0.4748(14) 0.6193(9) 0.2468(8) 0.073(3) Uani 0.6 1 d . U P A 1
O15 O 0.5591(5) 0.9005(3) 0.3366(3) 0.0906(16) Uani 1 1 d . U . . .
O16 O 0.7332(5) 0.8081(3) 0.3534(3) 0.0825(15) Uani 1 1 d . U . . .
C1 C 0.3203(6) 0.6896(4) 0.4882(3) 0.0612(13) Uani 1 1 d . U . . .
C2 C 0.3276(6) 0.7641(4) 0.3572(3) 0.0646(13) Uani 1 1 d . U . . .
C3 C 0.2011(6) 0.7775(5) 0.3685(4) 0.0750(14) Uani 1 1 d . U . . .
H3A H 0.168060 0.800440 0.331142 0.090 Uiso 1 1 calc R . . . .
H3B H 0.162035 0.733666 0.373546 0.090 Uiso 1 1 calc R . . . .
C4 C 0.1810(7) 0.8214(4) 0.4269(4) 0.0744(14) Uani 1 1 d . U . . .
C5 C 0.2000(6) 0.7176(4) 0.4993(4) 0.0734(14) Uani 1 1 d . U . . .
H5A H 0.146864 0.693398 0.470798 0.088 Uiso 1 1 calc R . . . .
H5B H 0.178831 0.706779 0.542949 0.088 Uiso 1 1 calc R . . . .
C6 C 0.1852(7) 0.7942(4) 0.4889(4) 0.0747(14) Uani 1 1 d . U . . .
C7 C 0.1659(7) 0.8924(5) 0.4207(4) 0.0859(16) Uani 1 1 d . U . . .
H7 H 0.165314 0.911668 0.379826 0.103 Uiso 1 1 calc R . . . .
C8 C 0.1719(7) 0.8364(5) 0.5404(4) 0.0825(15) Uani 1 1 d . U . . .
H8 H 0.173396 0.817265 0.581380 0.099 Uiso 1 1 calc R . . . .
C9 C 0.1560(8) 0.9075(5) 0.5336(5) 0.0921(18) Uani 1 1 d . U . . .
H9 H 0.148307 0.935620 0.569489 0.111 Uiso 1 1 calc R . . . .
C10 C 0.4900(8) 0.7862(6) 0.2249(4) 0.099(2) Uani 1 1 d D U . . .
H10A H 0.428425 0.817460 0.235899 0.119 Uiso 1 1 calc R . . . .
H10B H 0.457624 0.748487 0.199806 0.119 Uiso 1 1 calc R . . . .
C11 C 0.1519(8) 0.9352(5) 0.4726(5) 0.0942(18) Uani 1 1 d . U . . .
H11 H 0.139781 0.982331 0.466608 0.113 Uiso 1 1 calc R . . . .
C12 C 0.7322(10) 0.6034(7) 0.2621(5) 0.118(3) Uani 1 1 d . U . . .
H12A H 0.794418 0.576542 0.280930 0.142 Uiso 1 1 calc R . . . .
H12B H 0.679346 0.571816 0.240819 0.142 Uiso 1 1 calc R . . . .
C13 C 0.5334(12) 0.8808(6) 0.4909(5) 0.120(3) Uani 1 1 d . U . . .
H13 H 0.456747 0.888234 0.500474 0.144 Uiso 1 1 calc R . . . .
C14 C 0.5789(11) 0.8243(7) 0.1858(5) 0.135(4) Uani 1 1 d D U . . .
H14A H 0.627889 0.791423 0.165396 0.203 Uiso 1 1 calc GR . . . .
H14B H 0.624053 0.853458 0.213701 0.203 Uiso 1 1 calc GR . . . .
H14C H 0.540836 0.852086 0.153783 0.203 Uiso 1 1 calc GR . . . .
C15 C 0.833(2) 0.7155(13) 0.5250(13) 0.116(6) Uani 0.5 1 d D U P B 1
H15A H 0.893557 0.682922 0.515237 0.139 Uiso 0.5 1 calc R . P B 1
H15B H 0.801812 0.704189 0.566514 0.139 Uiso 0.5 1 calc R . P B 1
C16 C 0.7753(15) 0.6491(9) 0.2179(7) 0.177(6) Uani 1 1 d . U . . .
H16A H 0.814073 0.623958 0.185064 0.266 Uiso 1 1 calc R . . . .
H16B H 0.713476 0.675280 0.198917 0.266 Uiso 1 1 calc R . . . .
H16C H 0.828331 0.679997 0.238953 0.266 Uiso 1 1 calc R . . . .
C17 C 0.811(2) 0.8427(11) 0.3084(12) 0.107(4) Uani 0.5 1 d D U P C 1
H17A H 0.768288 0.860320 0.271492 0.128 Uiso 0.5 1 calc R . P C 1
H17B H 0.868665 0.810628 0.293524 0.128 Uiso 0.5 1 calc R . P C 1
C18 C 0.490(2) 0.9621(15) 0.3393(11) 0.122(4) Uani 0.5 1 d D U P D 1
H18A H 0.520903 0.993225 0.371791 0.146 Uiso 0.5 1 calc R . P D 1
H18B H 0.412161 0.950376 0.350352 0.146 Uiso 0.5 1 calc R . P D 1
C19 C 0.491(2) 0.9971(15) 0.2737(11) 0.134(6) Uani 0.5 1 d D U P D 1
H19A H 0.553250 0.978822 0.249166 0.201 Uiso 0.5 1 calc GR . P D 1
H19B H 0.501711 1.046001 0.279263 0.201 Uiso 0.5 1 calc GR . P D 1
H19C H 0.419932 0.988573 0.251543 0.201 Uiso 0.5 1 calc GR . P D 1
C20 C 0.4299(16) 0.5681(13) 0.2046(11) 0.126(3) Uani 0.6 1 d D U P A 1
H20A H 0.431562 0.522733 0.224415 0.151 Uiso 0.6 1 calc R . P A 1
H20B H 0.472089 0.566505 0.164912 0.151 Uiso 0.6 1 calc R . P A 1
C21 C 0.3071(16) 0.5926(14) 0.1928(11) 0.146(5) Uani 0.6 1 d D U P A 1
H21A H 0.268183 0.561072 0.164279 0.219 Uiso 0.6 1 calc R . P A 1
H21B H 0.267781 0.594441 0.232823 0.219 Uiso 0.6 1 calc R . P A 1
H21C H 0.307967 0.637844 0.173821 0.219 Uiso 0.6 1 calc R . P A 1
C22 C 0.5387(14) 0.7645(9) 0.6309(6) 0.160(4) Uani 1 1 d D U . . .
H22A H 0.465674 0.740844 0.633841 0.192 Uiso 1 1 calc R . . . .
H22B H 0.523519 0.813797 0.631279 0.192 Uiso 1 1 calc R . . . .
C23 C 0.6106(17) 0.7467(12) 0.6886(7) 0.230(7) Uani 1 1 d D U . . .
H23A H 0.571075 0.759975 0.726673 0.346 Uiso 1 1 calc R . . . .
H23B H 0.624440 0.697772 0.689366 0.346 Uiso 1 1 calc R . . . .
H23C H 0.682360 0.770819 0.686801 0.346 Uiso 1 1 calc R . . . .
C24 C 0.878(2) 0.7901(12) 0.5238(14) 0.134(6) Uani 0.5 1 d D U P B 1
H24A H 0.937809 0.795426 0.555594 0.202 Uiso 0.5 1 calc R . P B 1
H24B H 0.907236 0.800205 0.482166 0.202 Uiso 0.5 1 calc R . P B 1
H24C H 0.816223 0.821301 0.533033 0.202 Uiso 0.5 1 calc R . P B 1
C25 C 0.867(2) 0.9017(12) 0.3460(12) 0.129(6) Uani 0.5 1 d D U P C 1
H25A H 0.818041 0.914739 0.380709 0.193 Uiso 0.5 1 calc GR . P C 1
H25B H 0.877091 0.940566 0.318125 0.193 Uiso 0.5 1 calc GR . P C 1
H25C H 0.939682 0.886924 0.362948 0.193 Uiso 0.5 1 calc GR . P C 1
C26 C 0.889(2) 0.7283(16) 0.5598(11) 0.134(6) Uani 0.5 1 d D U P B 2
H26A H 0.951182 0.756927 0.574232 0.200 Uiso 0.5 1 calc R . P B 2
H26B H 0.830757 0.727214 0.591952 0.200 Uiso 0.5 1 calc R . P B 2
H26C H 0.916064 0.682221 0.552369 0.200 Uiso 0.5 1 calc R . P B 2
C27 C 0.839(2) 0.7567(16) 0.4995(11) 0.115(6) Uani 0.5 1 d D U P B 2
H27A H 0.813082 0.803524 0.506986 0.138 Uiso 0.5 1 calc R . P B 2
H27B H 0.898430 0.758508 0.467384 0.138 Uiso 0.5 1 calc R . P B 2
C28 C 0.6223(14) 0.9259(7) 0.5086(8) 0.170(5) Uani 1 1 d . U . . .
H28A H 0.657355 0.943836 0.470772 0.255 Uiso 1 1 calc GR . . . .
H28B H 0.678552 0.901419 0.533974 0.255 Uiso 1 1 calc GR . . . .
H28C H 0.591906 0.963380 0.533262 0.255 Uiso 1 1 calc GR . . . .
O17 O 0.3453(18) 0.4824(12) 0.4350(10) 0.088(5) Uani 0.35 1 d D U P E 1
O18 O 0.3253(10) 0.4983(6) 0.4232(6) 0.088(3) Uani 0.65 1 d D U P E 2
C29 C 0.273(2) 0.5002(12) 0.3776(11) 0.155(5) Uani 0.6 1 d D U P E 1
H29A H 0.308377 0.536128 0.352402 0.186 Uiso 0.6 1 calc R . P E 1
H29B H 0.197393 0.515778 0.390304 0.186 Uiso 0.6 1 calc R . P E 1
C30 C 0.264(2) 0.4329(13) 0.3395(12) 0.177(6) Uani 0.6 1 d D U P E 1
H30A H 0.252041 0.443228 0.294792 0.266 Uiso 0.6 1 calc GR . P E 1
H30B H 0.200619 0.406090 0.354620 0.266 Uiso 0.6 1 calc GR . P E 1
H30C H 0.333645 0.406981 0.345038 0.266 Uiso 0.6 1 calc GR . P E 1
C31 C 0.1961(18) 0.492(2) 0.4193(17) 0.158(5) Uani 0.4 1 d D U P E 2
H31A H 0.177509 0.468690 0.379218 0.190 Uiso 0.4 1 calc R . P E 2
H31B H 0.165661 0.538466 0.415675 0.190 Uiso 0.4 1 calc R . P E 2
C32 C 0.128(3) 0.455(2) 0.4723(16) 0.165(6) Uani 0.4 1 d D U P E 2
H32A H 0.047295 0.456232 0.461425 0.247 Uiso 0.4 1 calc R . P E 2
H32B H 0.152521 0.407883 0.475854 0.247 Uiso 0.4 1 calc R . P E 2
H32C H 0.140588 0.478161 0.512573 0.247 Uiso 0.4 1 calc R . P E 2
C33 C 0.412(3) 0.6210(14) 0.1903(13) 0.115(4) Uani 0.4 1 d D U P A 2
H33A H 0.469062 0.637521 0.160391 0.138 Uiso 0.4 1 calc R . P A 2
H33B H 0.346874 0.651509 0.185283 0.138 Uiso 0.4 1 calc R . P A 2
C34 C 0.373(3) 0.5514(14) 0.1638(16) 0.137(6) Uani 0.4 1 d D U P A 2
H34A H 0.345077 0.557164 0.120464 0.206 Uiso 0.4 1 calc R . P A 2
H34B H 0.435817 0.519555 0.164544 0.206 Uiso 0.4 1 calc R . P A 2
H34C H 0.312153 0.533711 0.189737 0.206 Uiso 0.4 1 calc R . P A 2
C35 C 0.6073(19) 0.4563(15) 0.3998(13) 0.085(4) Uani 0.35 1 d D U P F 1
H35A H 0.557841 0.473206 0.365309 0.102 Uiso 0.35 1 calc R . P F 1
H35B H 0.593857 0.406925 0.402974 0.102 Uiso 0.35 1 calc R . P F 1
C36 C 0.6347(15) 0.4301(8) 0.3642(7) 0.105(4) Uani 0.65 1 d D U P F 2
H36A H 0.697858 0.424819 0.335715 0.157 Uiso 0.65 1 calc R . P F 2
H36B H 0.616941 0.386163 0.383074 0.157 Uiso 0.65 1 calc R . P F 2
H36C H 0.568937 0.446852 0.340598 0.157 Uiso 0.65 1 calc R . P F 2
C37 C 0.6668(13) 0.4813(7) 0.4168(6) 0.080(3) Uani 0.65 1 d D U P F 2
H37A H 0.733198 0.464911 0.441075 0.096 Uiso 0.65 1 calc R . P F 2
H37B H 0.684964 0.525890 0.398396 0.096 Uiso 0.65 1 calc R . P F 2
C38 C 0.7302(19) 0.4657(17) 0.3784(14) 0.102(4) Uani 0.35 1 d D U P F 1
H38A H 0.740884 0.441788 0.338584 0.154 Uiso 0.35 1 calc R . P F 1
H38B H 0.745531 0.514054 0.372555 0.154 Uiso 0.35 1 calc R . P F 1
H38C H 0.781788 0.447329 0.410473 0.154 Uiso 0.35 1 calc R . P F 1
C1AA C 0.911(2) 0.8581(15) 0.2941(11) 0.139(6) Uani 0.5 1 d D U P C 2
H1AA H 0.980910 0.834182 0.303562 0.208 Uiso 0.5 1 calc GR . P C 2
H1AB H 0.926105 0.906385 0.287991 0.208 Uiso 0.5 1 calc GR . P C 2
H1AC H 0.875864 0.839425 0.255790 0.208 Uiso 0.5 1 calc GR . P C 2
C0AA C 0.8293(19) 0.8493(12) 0.3496(10) 0.103(5) Uani 0.5 1 d D U P C 2
H0AB H 0.877686 0.835671 0.385799 0.124 Uiso 0.5 1 calc R . P C 2
H0AA H 0.802770 0.895646 0.359301 0.124 Uiso 0.5 1 calc R . P C 2
C2AA C 0.450(2) 0.9482(12) 0.3114(15) 0.134(6) Uani 0.5 1 d D U P D 2
H2AA H 0.432210 0.940187 0.266387 0.161 Uiso 0.5 1 calc R . P D 2
H2AB H 0.382391 0.940359 0.336602 0.161 Uiso 0.5 1 calc R . P D 2
C3AA C 0.500(2) 1.0203(13) 0.3226(16) 0.148(7) Uani 0.5 1 d D U P D 2
H3AA H 0.444102 1.054363 0.309744 0.222 Uiso 0.5 1 calc R . P D 2
H3AB H 0.518438 1.025979 0.367374 0.222 Uiso 0.5 1 calc R . P D 2
H3AC H 0.567737 1.025810 0.297891 0.222 Uiso 0.5 1 calc R . P D 2
O20 O 0.453(2) 0.6340(12) 0.2440(10) 0.075(5) Uani 0.4 1 d . U P A 2

loop_
_atom_site_aniso_label
_atom_site_aniso_U_11
_atom_site_aniso_U_22
_atom_site_aniso_U_33
_atom_site_aniso_U_23
_atom_site_aniso_U_13
_atom_site_aniso_U_12
Cu1 0.0512(6) 0.0701(7) 0.0703(6) 0.0007(5) 0.0094(5) -0.0034(5)
Br02 0.0578(6) 0.1301(10) 0.1535(10) -0.0174(8) 0.0127(6) 0.0094(6)
Ti1 0.0536(6) 0.0585(7) 0.0484(6) -0.0019(5) 0.0009(5) -0.0063(5)
Ti2 0.0620(7) 0.0582(7) 0.0455(6) -0.0012(5) 0.0050(5) -0.0063(5)
Ti3 0.0613(7) 0.0509(7) 0.0687(7) 0.0106(5) 0.0108(6) -0.0109(6)
Ti4 0.0699(8) 0.0432(6) 0.0672(7) 0.0084(5) 0.0194(6) -0.0023(6)
O1 0.058(2) 0.050(2) 0.068(3) 0.000(2) 0.008(2) -0.0014(19)
O2 0.050(2) 0.051(2) 0.046(2) 0.0032(17) 0.0060(16) -0.0084(18)
O3 0.062(3) 0.060(3) 0.052(2) 0.0068(19) 0.0043(19) 0.003(2)
O4 0.072(3) 0.053(3) 0.054(2) 0.0017(19) 0.007(2) -0.009(2)
O5 0.086(3) 0.050(3) 0.078(3) 0.014(2) 0.031(2) 0.010(2)
O6 0.060(3) 0.049(2) 0.083(3) 0.005(2) 0.011(2) -0.004(2)
O7 0.058(3) 0.068(3) 0.058(2) 0.001(2) 0.001(2) -0.006(2)
O8 0.070(3) 0.053(3) 0.068(3) -0.007(2) 0.004(2) -0.009(2)
O9 0.057(3) 0.061(3) 0.075(3) 0.005(2) 0.007(2) -0.003(2)
O10 0.093(4) 0.092(4) 0.053(3) -0.018(2) 0.000(2) -0.012(3)
O11 0.071(3) 0.076(3) 0.064(3) -0.010(2) 0.014(2) -0.001(2)
O12 0.073(3) 0.075(3) 0.051(2) 0.017(2) 0.011(2) -0.005(2)
O13 0.056(3) 0.090(4) 0.068(3) -0.005(3) -0.004(2) -0.006(2)
O14 0.074(4) 0.074(4) 0.072(4) -0.0004(10) 0.0013(10) 0.0004(10)
O15 0.101(4) 0.059(3) 0.112(4) 0.023(3) 0.017(3) -0.017(3)
O16 0.068(3) 0.085(4) 0.096(4) 0.012(3) 0.013(3) -0.018(3)
C1 0.056(3) 0.062(3) 0.066(3) 0.009(3) 0.014(2) -0.001(2)
C2 0.063(3) 0.068(3) 0.063(3) 0.010(3) 0.006(2) -0.001(2)
C3 0.064(3) 0.079(3) 0.083(3) 0.006(3) 0.004(3) 0.003(3)
C4 0.065(3) 0.074(3) 0.084(3) 0.005(3) 0.008(3) 0.006(3)
C5 0.062(3) 0.075(3) 0.083(3) 0.006(3) 0.014(3) 0.001(3)
C6 0.064(3) 0.074(3) 0.086(3) 0.002(3) 0.015(3) 0.006(3)
C7 0.082(3) 0.084(3) 0.093(3) 0.008(3) 0.007(3) 0.008(3)
C8 0.078(3) 0.082(3) 0.088(3) 0.002(3) 0.012(3) 0.010(3)
C9 0.093(4) 0.085(3) 0.099(3) -0.007(3) 0.013(3) 0.007(3)
C10 0.117(5) 0.105(5) 0.075(4) 0.024(4) -0.006(4) -0.002(5)
C11 0.091(4) 0.083(4) 0.109(4) 0.000(3) 0.010(3) 0.010(3)
C12 0.116(6) 0.141(7) 0.098(5) -0.024(5) 0.031(5) 0.017(5)
C13 0.152(7) 0.098(5) 0.111(5) -0.036(5) 0.012(5) 0.008(5)
C14 0.168(9) 0.145(9) 0.094(6) 0.053(6) 0.027(6) -0.005(7)
C15 0.065(7) 0.176(16) 0.107(12) -0.031(10) -0.024(7) -0.014(10)
C16 0.196(13) 0.217(13) 0.120(9) 0.030(9) 0.060(8) 0.043(10)
C17 0.107(4) 0.107(4) 0.107(4) 0.0008(10) 0.0030(10) -0.0004(10)
C18 0.122(4) 0.121(4) 0.122(4) -0.0004(10) 0.0021(10) 0.0004(10)
C19 0.135(6) 0.133(6) 0.134(6) 0.001(2) 0.002(2) 0.000(2)
C20 0.126(4) 0.126(4) 0.125(3) -0.0011(10) 0.0018(10) -0.0003(10)
C21 0.145(5) 0.146(5) 0.146(5) -0.001(2) 0.001(2) 0.000(2)
C22 0.206(9) 0.169(9) 0.105(6) -0.039(6) 0.021(6) 0.006(8)
C23 0.279(17) 0.290(17) 0.122(9) -0.014(12) -0.008(10) -0.003(15)
C24 0.080(10) 0.179(17) 0.144(14) -0.040(12) -0.025(10) -0.018(10)
C25 0.129(6) 0.128(6) 0.130(6) 0.000(2) 0.003(2) -0.003(2)
C26 0.086(10) 0.191(18) 0.123(13) -0.021(11) -0.020(9) -0.015(11)
C27 0.062(7) 0.168(17) 0.114(12) -0.037(10) -0.022(8) -0.018(9)
C28 0.197(12) 0.114(9) 0.199(12) -0.063(9) -0.022(10) -0.008(8)
O17 0.088(5) 0.088(5) 0.089(5) 0.0002(10) 0.0025(10) -0.0007(10)
O18 0.089(3) 0.087(3) 0.089(3) -0.0003(10) 0.0019(10) -0.0016(10)
C29 0.155(5) 0.156(5) 0.155(5) 0.0005(10) 0.0025(10) -0.0002(10)
C30 0.178(6) 0.177(6) 0.177(6) -0.001(2) 0.002(2) 0.000(2)
C31 0.158(5) 0.158(5) 0.158(5) 0.0000(10) 0.0028(10) -0.0001(10)
C32 0.164(6) 0.165(6) 0.165(6) 0.000(2) 0.004(2) -0.001(2)
C33 0.125(6) 0.122(6) 0.098(5) -0.002(5) -0.018(5) -0.005(5)
C34 0.141(10) 0.143(9) 0.128(10) -0.029(8) -0.018(9) -0.012(9)
C35 0.085(4) 0.085(4) 0.084(4) -0.0003(10) 0.0017(10) 0.0004(10)
C36 0.106(4) 0.105(4) 0.103(4) -0.0021(19) 0.003(2) 0.002(2)
C37 0.080(3) 0.080(3) 0.080(3) 0.0008(10) 0.0029(10) 0.0005(10)
C38 0.102(5) 0.103(5) 0.102(5) 0.000(2) 0.004(2) 0.001(2)
C1AA 0.138(7) 0.139(7) 0.139(7) 0.001(2) 0.005(2) -0.001(2)
C0AA 0.103(5) 0.103(5) 0.104(5) 0.0000(10) 0.0017(10) -0.0011(10)
C2AA 0.134(6) 0.134(6) 0.134(6) 0.0003(10) 0.0021(10) 0.0003(10)
C3AA 0.149(7) 0.146(7) 0.148(7) 0.000(2) 0.003(2) 0.000(2)
O20 0.097(12) 0.075(11) 0.052(6) -0.016(7) -0.014(6) 0.021(9)

loop_
_atom_type_symbol
_atom_type_description
_atom_type_scat_dispersion_real
_atom_type_scat_dispersion_imag
_atom_type_scat_source
C C 0.0147 0.0070 'International Tables Vol C Tables 4.2.6.8 and 6.1.1.4'
H H 0.0000 0.0000 'International Tables Vol C Tables 4.2.6.8 and 6.1.1.4'
Br Br -0.9516 1.0398 'International Tables Vol C Tables 4.2.6.8 and 6.1.1.4'
Cu Cu -2.8874 3.6899 'International Tables Vol C Tables 4.2.6.8 and 6.1.1.4'
O O 0.0412 0.0250 'International Tables Vol C Tables 4.2.6.8 and 6.1.1.4'
Ti Ti 0.3614 1.4656 'International Tables Vol C Tables 4.2.6.8 and 6.1.1.4'

loop_
_geom_angle_atom_site_label_1
_geom_angle_atom_site_label_2
_geom_angle_atom_site_label_3
_geom_angle
_geom_angle_site_symmetry_1
_geom_angle_site_symmetry_3
_geom_angle_publ_flag
O2 Cu1 Br02 179.38(14) . . ?
O11 Cu1 Br02 100.83(15) . . ?
O11 Cu1 O2 78.89(19) . . ?
O11 Cu1 O13 152.0(2) . . ?
O13 Cu1 Br02 99.91(15) . . ?
O13 Cu1 O2 80.17(18) . . ?
O2 Ti1 O1 91.10(17) . . ?
O2 Ti1 O8 73.66(18) . . ?
O3 Ti1 O1 86.74(19) . . ?
O3 Ti1 O2 89.12(18) . . ?
O3 Ti1 O8 160.23(19) . . ?
O3 Ti1 O13 94.1(2) . . ?
O8 Ti1 O1 84.01(19) . . ?
O10 Ti1 O1 89.7(2) . . ?
O10 Ti1 O2 167.9(2) . . ?
O10 Ti1 O3 103.0(2) . . ?
O10 Ti1 O8 94.4(2) . . ?
O10 Ti1 O13 98.2(2) . . ?
O13 Ti1 O1 171.62(19) . . ?
O13 Ti1 O2 80.59(18) . . ?
O13 Ti1 O8 92.6(2) . . ?
O2 Ti2 O7 89.05(18) . . ?
O2 Ti2 O12 75.38(18) . . ?
O4 Ti2 O2 89.39(18) . . ?
O4 Ti2 O7 88.3(2) . . ?
O4 Ti2 O11 96.8(2) . . ?
O4 Ti2 O12 162.3(2) . . ?
O7 Ti2 O12 82.67(19) . . ?
O11 Ti2 O2 79.47(19) . . ?
O11 Ti2 O7 167.4(2) . . ?
O11 Ti2 O12 89.3(2) . . ?
O14 Ti2 O2 170.2(6) . . ?
O14 Ti2 O4 98.0(6) . . ?
O14 Ti2 O7 97.6(5) . . ?
O14 Ti2 O11 93.1(5) . . ?
O14 Ti2 O12 98.2(6) . . ?
O20 Ti2 O2 165.9(8) . . ?
O20 Ti2 O4 104.0(8) . . ?
O20 Ti2 O7 87.0(7) . . ?
O20 Ti2 O11 102.9(7) . . ?
O20 Ti2 O12 90.6(8) . . ?
O2 Ti3 O9 87.61(17) . . ?
O8 Ti3 O2 75.35(18) . . ?
O8 Ti3 O9 84.4(2) . . ?
O12 Ti3 O2 77.44(18) . . ?
O12 Ti3 O8 149.76(19) . . ?
O12 Ti3 O9 81.5(2) . . ?
O15 Ti3 O2 172.3(2) . . ?
O15 Ti3 O8 101.9(3) . . ?
O15 Ti3 O9 85.0(2) . . ?
O15 Ti3 O12 103.4(3) . . ?
O15 Ti3 O16 98.3(3) . . ?
O16 Ti3 O2 89.2(2) . . ?
O16 Ti3 O8 98.1(2) . . ?
O16 Ti3 O9 175.3(2) . . ?
O16 Ti3 O12 94.5(2) . . ?
O3 Ti4 O5 95.0(2) . 3_666 ?
O3 Ti4 O5 98.3(2) . . ?
O3 Ti4 O6 90.9(2) . . ?
O3 Ti4 O17 166.7(5) . . ?
O3 Ti4 O18 169.7(4) . . ?
O4 Ti4 O3 100.4(2) . . ?
O4 Ti4 O5 99.3(2) . . ?
O4 Ti4 O5 164.1(2) . 3_666 ?
O4 Ti4 O6 96.7(2) . . ?
O4 Ti4 O17 93.0(6) . . ?
O4 Ti4 O18 85.2(3) . . ?
O5 Ti4 O5 74.1(2) . 3_666 ?
O5 Ti4 O6 159.77(19) . . ?
O5 Ti4 O17 79.0(6) . . ?
O5 Ti4 O17 71.7(5) 3_666 . ?
O5 Ti4 O18 80.3(3) 3_666 . ?
O5 Ti4 O18 89.2(4) . . ?
O6 Ti4 O5 87.24(19) . 3_666 ?
O6 Ti4 O17 87.9(6) . . ?
O6 Ti4 O18 79.8(4) . . ?
C1 O1 Ti1 135.6(4) . . ?
Ti1 O2 Cu1 95.71(17) . . ?
Ti2 O2 Cu1 98.08(18) . . ?
Ti2 O2 Ti1 143.4(2) . . ?
Ti2 O2 Ti3 103.77(18) . . ?
Ti3 O2 Cu1 103.09(17) . . ?
Ti3 O2 Ti1 105.86(19) . . ?
Ti4 O3 Ti1 136.0(3) . . ?
Ti4 O4 Ti2 145.3(3) . . ?
Ti4 O5 Ti4 105.9(2) . 3_666 ?
C35 O5 Ti4 121.5(11) . . ?
C35 O5 Ti4 125.3(12) . 3_666 ?
C37 O5 Ti4 123.3(6) . . ?
C1 O6 Ti4 131.3(4) . . ?
C2 O7 Ti2 130.0(5) . . ?
Ti3 O8 Ti1 105.0(2) . . ?
C13 O8 Ti1 126.0(6) . . ?
C13 O8 Ti3 125.6(6) . . ?
C2 O9 Ti3 130.2(5) . . ?
C22 O10 Ti1 152.7(8) . . ?
Ti2 O11 Cu1 103.4(2) . . ?
C12 O11 Cu1 126.7(6) . . ?
C12 O11 Ti2 129.7(6) . . ?
Ti3 O12 Ti2 101.41(18) . . ?
C10 O12 Ti2 124.1(5) . . ?
C10 O12 Ti3 125.7(6) . . ?
Ti1 O13 Cu1 100.7(2) . . ?
C15 O13 Cu1 132.6(12) . . ?
C15 O13 Ti1 125.0(12) . . ?
C27 O13 Cu1 118.9(11) . . ?
C27 O13 Ti1 130.7(12) . . ?
C20 O14 Ti2 159.5(16) . . ?
C18 O15 Ti3 147.2(11) . . ?
C2AA O15 Ti3 135.7(9) . . ?
C17 O16 Ti3 130.9(10) . . ?
C0AA O16 Ti3 141.3(10) . . ?
O1 C1 O6 125.2(6) . . ?
O1 C1 C5 118.3(7) . . ?
O6 C1 C5 116.5(6) . . ?
O7 C2 C3 116.5(7) . . ?
O9 C2 O7 125.2(7) . . ?
O9 C2 C3 118.3(7) . . ?
C4 C3 C2 112.8(7) . . ?
C6 C4 C3 122.1(8) . . ?
C7 C4 C3 120.2(8) . . ?
C7 C4 C6 117.5(8) . . ?
C6 C5 C1 115.4(6) . . ?
C4 C6 C5 120.4(7) . . ?
C8 C6 C4 120.1(8) . . ?
C8 C6 C5 119.4(8) . . ?
C11 C7 C4 122.7(9) . . ?
C6 C8 C9 121.9(9) . . ?
C11 C9 C8 118.6(9) . . ?
O12 C10 C14 109.2(8) . . ?
C7 C11 C9 119.2(9) . . ?
C16 C12 O11 110.4(11) . . ?
C28 C13 O8 112.3(12) . . ?
O13 C15 C24 103.1(19) . . ?
O16 C17 C25 105.9(19) . . ?
O15 C18 C19 109(2) . . ?
O14 C20 C21 102.5(18) . . ?
O10 C22 C23 114.3(13) . . ?
O13 C27 C26 112(2) . . ?
C29 O17 Ti4 110.6(15) . . ?
C31 O18 Ti4 142.9(18) . . ?
O17 C29 C30 104.6(19) . . ?
O18 C31 C32 122(3) . . ?
O20 C33 C34 128(3) . . ?
O5 C35 C38 121(2) . . ?
O5 C37 C36 106.9(12) . . ?
O16 C0AA C1AA 129(2) . . ?
C3AA C2AA O15 100(2) . . ?
C33 O20 Ti2 174(2) . . ?

loop_
_geom_bond_atom_site_label_1
_geom_bond_atom_site_label_2
_geom_bond_distance
_geom_bond_site_symmetry_2
_geom_bond_publ_flag
Cu1 Br02 2.3395(14) . ?
Cu1 O2 2.023(4) . ?
Cu1 O11 1.938(5) . ?
Cu1 O13 1.952(5) . ?
Ti1 O1 2.082(5) . ?
Ti1 O2 2.018(4) . ?
Ti1 O3 1.858(5) . ?
Ti1 O8 2.055(5) . ?
Ti1 O10 1.777(5) . ?
Ti1 O13 1.940(5) . ?
Ti2 O2 2.002(4) . ?
Ti2 O4 1.852(4) . ?
Ti2 O7 2.059(5) . ?
Ti2 O11 1.935(5) . ?
Ti2 O12 2.083(5) . ?
Ti2 O14 1.773(17) . ?
Ti2 O20 1.791(19) . ?
Ti3 O2 2.005(4) . ?
Ti3 O8 1.991(5) . ?
Ti3 O9 2.121(5) . ?
Ti3 O12 1.989(5) . ?
Ti3 O15 1.772(6) . ?
Ti3 O16 1.825(6) . ?
Ti4 O3 1.785(5) . ?
Ti4 O4 1.784(4) . ?
Ti4 O5 2.075(5) 3_666 ?
Ti4 O5 1.944(5) . ?
Ti4 O6 2.017(5) . ?
Ti4 O17 2.19(2) . ?
Ti4 O18 2.202(11) . ?
O1 C1 1.255(8) . ?
O5 C35 1.44(3) . ?
O5 C37 1.459(14) . ?
O6 C1 1.260(8) . ?
O7 C2 1.272(9) . ?
O8 C13 1.424(11) . ?
O9 C2 1.240(8) . ?
O10 C22 1.402(13) . ?
O11 C12 1.447(10) . ?
O12 C10 1.430(9) . ?
O13 C15 1.45(2) . ?
O13 C27 1.45(2) . ?
O14 C20 1.42(3) . ?
O15 C18 1.44(3) . ?
O15 C2AA 1.65(3) . ?
O16 C17 1.48(2) . ?
O16 C0AA 1.38(2) . ?
C1 C5 1.525(10) . ?
C2 C3 1.520(10) . ?
C3 C4 1.505(11) . ?
C4 C6 1.395(11) . ?
C4 C7 1.390(12) . ?
C5 C6 1.508(11) . ?
C6 C8 1.361(12) . ?
C7 C11 1.374(12) . ?
C8 C9 1.395(12) . ?
C9 C11 1.382(13) . ?
C10 C14 1.520(8) . ?
C12 C16 1.378(16) . ?
C13 C28 1.400(17) . ?
C15 C24 1.534(9) . ?
C17 C25 1.524(10) . ?
C18 C19 1.524(10) . ?
C20 C21 1.524(10) . ?
C22 C23 1.493(9) . ?
C26 C27 1.479(17) . ?
O17 C29 1.493(17) . ?
O18 C31 1.513(18) . ?
C29 C30 1.527(10) . ?
C31 C32 1.549(10) . ?
C33 C34 1.525(10) . ?
C33 O20 1.23(3) . ?
C35 C38 1.519(10) . ?
C36 C37 1.519(9) . ?
C1AA C0AA 1.518(10) . ?
C2AA C3AA 1.525(10) . ?
